data_2221948
loop_
_publ_author_name
'Ye, Ding'
'Zhang, Kuan'
'Chen, Hua-feng'
'Yin, Shu-fan'
'Li, Ying'

_publ_section_title
;
 4-Formylphenyl
 2,3,4,6-tetra-<i>O</i>-acetyl-\b-<small>D</small>-allopyranoside
;
_journal_coeditor_code BX2200
_journal_issue 6
_journal_name_full 'Acta Crystallographica Section E'
_journal_page_first o1338
_journal_paper_doi 10.1107/S1600536809018248
_journal_volume 65
_journal_year 2009
_chemical_formula_iupac 'C21 H24 O11'
_chemical_formula_moiety 'C21 H24 O11'
_chemical_formula_sum 'C21 H24 O11'
_chemical_formula_weight 452.40
_chemical_name_systematic
;
4-Formylphenyl 2,3,4,6-tetra-<i>O</i>-acetyl-\b-D-allopyranoside
;
_space_group_IT_number 4
_symmetry_cell_setting monoclinic
_symmetry_space_group_name_Hall 'P 2yb'
_symmetry_space_group_name_H-M 'P 1 21 1'
_atom_sites_solution_hydrogens geom
_atom_sites_solution_primary direct
_atom_sites_solution_secondary difmap
_cell_angle_alpha 90.00
_cell_angle_beta 102.80(4)
_cell_angle_gamma 90.00
_cell_formula_units_Z 2
_cell_length_a 7.056(4)
_cell_length_b 17.758(6)
_cell_length_c 9.129(3)
_cell_measurement_reflns_used 33
_cell_measurement_temperature 291(2)
_cell_measurement_theta_max 9.42
_cell_measurement_theta_min 4.58
_cell_volume 1115.4(8)
_computing_cell_refinement 'DIFRAC (Gabe <i>et al.</i>,  1989)'
_computing_data_collection 'DIFRAC (Gabe & White, 1993)'
_computing_data_reduction 'NRCVAX (Gabe <i>et al.</i>,  1989)'
_computing_molecular_graphics 'ORTEP-3 for Windows (Farrugia, 1997)'
_computing_publication_material 'SHELXL97 (Sheldrick, 2008)'
_computing_structure_refinement 'SHELXL97 (Sheldrick, 2008)'
_computing_structure_solution 'SHELXS97 (Sheldrick,  2008)'
_diffrn_ambient_temperature 291(2)
_diffrn_measured_fraction_theta_full 0.998
_diffrn_measured_fraction_theta_max 0.998
_diffrn_measurement_device_type 'Enraf--Nonius CAD-4'
_diffrn_measurement_method \w/2\q
_diffrn_radiation_monochromator graphite
_diffrn_radiation_source 'fine-focus sealed tube'
_diffrn_radiation_type MoK\a
_diffrn_radiation_wavelength 0.71073
_diffrn_reflns_av_R_equivalents 0.0293
_diffrn_reflns_av_sigmaI/netI 0.0531
_diffrn_reflns_limit_h_max 10
_diffrn_reflns_limit_h_min -10
_diffrn_reflns_limit_k_max 26
_diffrn_reflns_limit_k_min -25
_diffrn_reflns_limit_l_max 13
_diffrn_reflns_limit_l_min -13
_diffrn_reflns_number 4596
_diffrn_reflns_theta_full 32.51
_diffrn_reflns_theta_max 32.51
_diffrn_reflns_theta_min 2.29
_diffrn_standards_decay_% 3.664
_diffrn_standards_interval_count 150
_diffrn_standards_number 3
_exptl_absorpt_coefficient_mu 0.110
_exptl_absorpt_correction_type none
_exptl_crystal_colour colourless
_exptl_crystal_density_diffrn 1.347
_exptl_crystal_density_method 'not measured'
_exptl_crystal_description block
_exptl_crystal_F_000 476
_exptl_crystal_size_max 0.44
_exptl_crystal_size_mid 0.42
_exptl_crystal_size_min 0.20
_refine_diff_density_max 0.304
_refine_diff_density_min -0.199
_refine_ls_extinction_method none
_refine_ls_goodness_of_fit_ref 0.954
_refine_ls_hydrogen_treatment constr
_refine_ls_matrix_type full
_refine_ls_number_parameters 293
_refine_ls_number_reflns 4149
_refine_ls_number_restraints 1
_refine_ls_restrained_S_all 0.954
_refine_ls_R_factor_all 0.1196
_refine_ls_R_factor_gt 0.0500
_refine_ls_shift/su_max 0.000
_refine_ls_shift/su_mean 0.000
_refine_ls_structure_factor_coef Fsqd
_refine_ls_weighting_details 'calc w=1/[\s^2^(Fo^2^)+(0.0778P)^2^] where P=(Fo^2^+2Fc^2^)/3'
_refine_ls_weighting_scheme calc
_refine_ls_wR_factor_gt 0.1224
_refine_ls_wR_factor_ref 0.1425
_reflns_number_gt 2143
_reflns_number_total 4149
_reflns_threshold_expression I>2\s(I)
_cod_data_source_file bx2200.cif
_cod_data_source_block I
_cod_depositor_comments
;
The following automatic conversions were performed:
'_symmetry_cell_setting' value 'Monoclinic' changed to 'monoclinic'
according to '/home/saulius/struct/CIF-dictionaries/cif_core.dic'
dictionary named 'cif_core.dic' version 2.4.1 from 2010-06-29.

Automatic conversion script
Id: cif_fix_enum 1527 2010-12-29 10:47:43Z saulius 

The following automatic conversions were performed:

'_symmetry_cell_setting' value 'Monoclinic' changed to 'monoclinic'
according to /home/saulius/struct/CIF-dictionaries/cif_core.dic
dictionary named 'cif_core.dic' version 2.4.1 from 2010-06-29.

Automatic conversion script
Id: cif_fix_values 1715 2011-07-08 13:25:40Z adriana 
;
_cod_original_sg_symbol_H-M 'P 21'
_cod_database_code 2221948
_cod_database_fobs_code 2221948

loop_
_symmetry_equiv_pos_as_xyz
'x, y, z'
'-x, y+1/2, -z'

loop_
_atom_site_type_symbol
_atom_site_label
_atom_site_fract_x
_atom_site_fract_y
_atom_site_fract_z
_atom_site_U_iso_or_equiv
_atom_site_adp_type
_atom_site_calc_flag
_atom_site_refinement_flags
_atom_site_occupancy
_atom_site_disorder_assembly
_atom_site_disorder_group
O O1 0.4950(3) 0.63276(10) 0.1617(2) 0.0399(4) Uani d . 1 . .
O O2 0.2064(3) 0.55171(14) -0.0604(2) 0.0526(5) Uani d . 1 . .
O O3 0.3692(5) 0.62506(18) -0.1903(3) 0.0857(9) Uani d . 1 . .
O O4 0.2271(3) 0.48018(11) 0.2871(2) 0.0436(4) Uani d . 1 . .
O O5 -0.0540(3) 0.52455(15) 0.3289(4) 0.0733(8) Uani d . 1 . .
O O6 0.5256(3) 0.54679(12) 0.5011(2) 0.0446(4) Uani d . 1 . .
O O7 0.3283(4) 0.48347(14) 0.6212(3) 0.0657(7) Uani d . 1 . .
O O8 0.5465(3) 0.69998(12) 0.5428(2) 0.0468(5) Uani d . 1 . .
O O9 0.2909(5) 0.7687(2) 0.5597(4) 0.1025(12) Uani d . 1 . .
O O10 0.6171(3) 0.74339(10) 0.2628(2) 0.0415(4) Uani d . 1 . .
O O11 1.2834(4) 0.88786(18) -0.0222(3) 0.0780(8) Uani d . 1 . .
C C1 0.5854(4) 0.66770(14) 0.2979(3) 0.0370(5) Uani d . 1 . .
H H1 0.7070 0.6424 0.3454 0.044 Uiso calc R 1 . .
C C2 0.4428(4) 0.67009(15) 0.4018(3) 0.0385(6) Uani d . 1 . .
H H2 0.3343 0.7036 0.3589 0.046 Uiso calc R 1 . .
C C3 0.3648(4) 0.59176(16) 0.4229(3) 0.0394(6) Uani d . 1 . .
H H3 0.2627 0.5944 0.4801 0.047 Uiso calc R 1 . .
C C4 0.2873(4) 0.55657(15) 0.2697(3) 0.0388(6) Uani d . 1 . .
H H4 0.1757 0.5858 0.2156 0.047 Uiso calc R 1 . .
C C5 0.4441(4) 0.55511(15) 0.1781(3) 0.0382(6) Uani d . 1 . .
H H5 0.5581 0.5283 0.2352 0.046 Uiso calc R 1 . .
C C6 0.3858(4) 0.52131(17) 0.0245(3) 0.0482(7) Uani d . 1 . .
H H6A 0.4876 0.5304 -0.0293 0.058 Uiso calc R 1 . .
H H6B 0.3723 0.4673 0.0338 0.058 Uiso calc R 1 . .
C C7 0.2171(6) 0.6017(2) -0.1706(4) 0.0620(9) Uani d . 1 . .
C C8 0.0234(7) 0.6216(3) -0.2607(5) 0.0897(13) Uani d . 1 . .
H H8A 0.0274 0.6713 -0.3014 0.135 Uiso calc R 1 . .
H H8B -0.0694 0.6204 -0.1981 0.135 Uiso calc R 1 . .
H H8C -0.0141 0.5862 -0.3412 0.135 Uiso calc R 1 . .
C C9 0.0503(4) 0.47285(19) 0.3242(4) 0.0528(8) Uani d . 1 . .
C C10 0.0162(6) 0.3927(2) 0.3635(5) 0.0743(11) Uani d . 1 . .
H H10A 0.0886 0.3821 0.4634 0.111 Uiso calc R 1 . .
H H10B 0.0578 0.3596 0.2937 0.111 Uiso calc R 1 . .
H H10C -0.1198 0.3851 0.3586 0.111 Uiso calc R 1 . .
C C11 0.4840(5) 0.49291(18) 0.5944(3) 0.0535(8) Uani d . 1 . .
C C12 0.6629(7) 0.4484(3) 0.6583(6) 0.0856(13) Uani d . 1 . .
H H12A 0.7167 0.4648 0.7591 0.128 Uiso calc R 1 . .
H H12B 0.7566 0.4557 0.5978 0.128 Uiso calc R 1 . .
H H12C 0.6303 0.3959 0.6590 0.128 Uiso calc R 1 . .
C C13 0.4540(5) 0.75101(18) 0.6110(4) 0.0563(8) Uani d . 1 . .
C C14 0.5769(7) 0.7780(3) 0.7549(5) 0.0842(13) Uani d . 1 . .
H H14A 0.5345 0.8273 0.7771 0.126 Uiso calc R 1 . .
H H14B 0.7100 0.7804 0.7465 0.126 Uiso calc R 1 . .
H H14C 0.5656 0.7439 0.8341 0.126 Uiso calc R 1 . .
C C15 0.7685(4) 0.75945(14) 0.1960(3) 0.0359(5) Uani d . 1 . .
C C16 0.8011(4) 0.83541(16) 0.1761(3) 0.0430(6) Uani d . 1 . .
H H16 0.7223 0.8714 0.2069 0.052 Uiso calc R 1 . .
C C17 0.9503(4) 0.85760(16) 0.1108(3) 0.0453(7) Uani d . 1 . .
H H17 0.9704 0.9085 0.0961 0.054 Uiso calc R 1 . .
C C18 1.0703(4) 0.80472(17) 0.0669(3) 0.0417(6) Uani d . 1 . .
C C19 1.0361(4) 0.72875(17) 0.0863(3) 0.0460(7) Uani d . 1 . .
H H19 1.1167 0.6930 0.0568 0.055 Uiso calc R 1 . .
C C20 0.8838(4) 0.70516(16) 0.1487(3) 0.0443(6) Uani d . 1 . .
H H20 0.8594 0.6542 0.1587 0.053 Uiso calc R 1 . .
C C21 1.2373(5) 0.8255(2) 0.0018(4) 0.0587(8) Uani d . 1 . .
H H21 1.3126 0.7864 -0.0224 0.070 Uiso calc R 1 . .

loop_
_atom_site_aniso_label
_atom_site_aniso_U_11
_atom_site_aniso_U_22
_atom_site_aniso_U_33
_atom_site_aniso_U_12
_atom_site_aniso_U_13
_atom_site_aniso_U_23
O1 0.0456(10) 0.0342(9) 0.0435(10) -0.0048(8) 0.0178(8) 0.0015(8)
O2 0.0535(12) 0.0559(12) 0.0508(11) -0.0077(10) 0.0171(10) -0.0018(10)
O3 0.101(2) 0.085(2) 0.0768(18) -0.0286(18) 0.0309(15) 0.0115(15)
O4 0.0422(10) 0.0337(10) 0.0598(11) -0.0029(8) 0.0218(9) 0.0005(9)
O5 0.0492(13) 0.0593(16) 0.121(2) 0.0022(12) 0.0392(14) 0.0042(15)
O6 0.0462(11) 0.0442(10) 0.0462(10) 0.0045(9) 0.0162(8) 0.0099(8)
O7 0.0768(17) 0.0592(15) 0.0691(15) -0.0078(13) 0.0330(13) 0.0151(13)
O8 0.0454(11) 0.0481(11) 0.0502(11) -0.0016(9) 0.0177(9) -0.0086(9)
O9 0.102(2) 0.109(3) 0.097(2) 0.049(2) 0.0209(18) -0.0315(19)
O10 0.0459(10) 0.0294(9) 0.0559(11) 0.0004(8) 0.0257(9) 0.0009(8)
O11 0.0760(18) 0.0810(19) 0.0855(19) -0.0344(15) 0.0361(15) -0.0012(15)
C1 0.0399(13) 0.0320(12) 0.0432(13) -0.0019(10) 0.0176(11) 0.0001(11)
C2 0.0402(14) 0.0360(13) 0.0427(13) 0.0008(11) 0.0167(11) -0.0013(11)
C3 0.0367(13) 0.0387(13) 0.0478(14) 0.0010(11) 0.0197(11) 0.0035(12)
C4 0.0374(13) 0.0300(12) 0.0521(15) -0.0012(11) 0.0166(11) 0.0027(11)
C5 0.0399(14) 0.0329(13) 0.0465(14) -0.0001(11) 0.0195(11) 0.0010(11)
C6 0.0526(17) 0.0426(15) 0.0540(17) -0.0005(13) 0.0216(14) -0.0051(13)
C7 0.086(3) 0.0523(19) 0.0521(18) -0.0007(18) 0.0236(18) -0.0051(15)
C8 0.099(3) 0.102(3) 0.063(2) 0.017(3) 0.006(2) 0.004(2)
C9 0.0444(16) 0.0487(18) 0.070(2) -0.0114(15) 0.0227(14) -0.0075(16)
C10 0.078(3) 0.049(2) 0.105(3) -0.0242(19) 0.039(2) 0.005(2)
C11 0.068(2) 0.0462(17) 0.0481(16) 0.0011(15) 0.0168(15) 0.0058(14)
C12 0.089(3) 0.079(3) 0.088(3) 0.020(2) 0.018(2) 0.032(2)
C13 0.070(2) 0.0432(17) 0.0644(19) 0.0026(16) 0.0339(17) -0.0080(15)
C14 0.096(3) 0.090(3) 0.077(2) -0.037(3) 0.041(2) -0.036(2)
C15 0.0365(13) 0.0345(13) 0.0379(13) -0.0017(10) 0.0108(10) 0.0020(10)
C16 0.0446(15) 0.0302(13) 0.0559(17) -0.0023(11) 0.0148(13) -0.0053(12)
C17 0.0479(16) 0.0354(14) 0.0534(16) -0.0104(12) 0.0132(13) -0.0016(12)
C18 0.0395(13) 0.0463(16) 0.0408(13) -0.0058(12) 0.0125(11) 0.0022(12)
C19 0.0489(16) 0.0406(15) 0.0530(16) 0.0063(13) 0.0210(13) 0.0013(12)
C20 0.0501(15) 0.0312(13) 0.0568(16) 0.0019(12) 0.0230(13) 0.0011(12)
C21 0.0525(18) 0.070(2) 0.0581(18) -0.0109(17) 0.0212(15) 0.0046(17)

loop_
_atom_type_symbol
_atom_type_description
_atom_type_scat_dispersion_real
_atom_type_scat_dispersion_imag
_atom_type_scat_source
C C 0.0033 0.0016 'International Tables Vol C Tables 4.2.6.8 and 6.1.1.4'
H H 0.0000 0.0000 'International Tables Vol C Tables 4.2.6.8 and 6.1.1.4'
O O 0.0106 0.0060 'International Tables Vol C Tables 4.2.6.8 and 6.1.1.4'

loop_
_geom_angle_atom_site_label_1
_geom_angle_atom_site_label_2
_geom_angle_atom_site_label_3
_geom_angle_site_symmetry_1
_geom_angle_site_symmetry_3
_geom_angle
_geom_angle_publ_flag
C1 O1 C5 . . 113.85(19) ?
C7 O2 C6 . . 117.3(3) ?
C9 O4 C4 . . 115.1(2) ?
C11 O6 C3 . . 116.5(2) ?
C13 O8 C2 . . 117.4(2) ?
C15 O10 C1 . . 118.5(2) ?
O1 C1 O10 . . 106.5(2) ?
O1 C1 C2 . . 109.2(2) ?
O10 C1 C2 . . 105.9(2) ?
O1 C1 H1 . . 111.7 ?
O10 C1 H1 . . 111.7 ?
C2 C1 H1 . . 111.7 ?
O8 C2 C3 . . 110.5(2) ?
O8 C2 C1 . . 107.0(2) ?
C3 C2 C1 . . 111.0(2) ?
O8 C2 H2 . . 109.4 ?
C3 C2 H2 . . 109.4 ?
C1 C2 H2 . . 109.4 ?
O6 C3 C4 . . 108.2(2) ?
O6 C3 C2 . . 107.6(2) ?
C4 C3 C2 . . 109.0(2) ?
O6 C3 H3 . . 110.7 ?
C4 C3 H3 . . 110.7 ?
C2 C3 H3 . . 110.7 ?
O4 C4 C3 . . 109.9(2) ?
O4 C4 C5 . . 108.1(2) ?
C3 C4 C5 . . 110.7(2) ?
O4 C4 H4 . . 109.3 ?
C3 C4 H4 . . 109.3 ?
C5 C4 H4 . . 109.3 ?
O1 C5 C6 . . 108.0(2) ?
O1 C5 C4 . . 105.6(2) ?
C6 C5 C4 . . 115.9(2) ?
O1 C5 H5 . . 109.0 ?
C6 C5 H5 . . 109.0 ?
C4 C5 H5 . . 109.0 ?
O2 C6 C5 . . 112.4(2) ?
O2 C6 H6A . . 109.1 ?
C5 C6 H6A . . 109.1 ?
O2 C6 H6B . . 109.1 ?
C5 C6 H6B . . 109.1 ?
H6A C6 H6B . . 107.8 ?
O3 C7 O2 . . 122.4(4) ?
O3 C7 C8 . . 125.6(4) ?
O2 C7 C8 . . 111.9(4) ?
C7 C8 H8A . . 109.5 ?
C7 C8 H8B . . 109.5 ?
H8A C8 H8B . . 109.5 ?
C7 C8 H8C . . 109.5 ?
H8A C8 H8C . . 109.5 ?
H8B C8 H8C . . 109.5 ?
O5 C9 O4 . . 122.9(3) ?
O5 C9 C10 . . 126.4(3) ?
O4 C9 C10 . . 110.7(3) ?
C9 C10 H10A . . 109.5 ?
C9 C10 H10B . . 109.5 ?
H10A C10 H10B . . 109.5 ?
C9 C10 H10C . . 109.5 ?
H10A C10 H10C . . 109.5 ?
H10B C10 H10C . . 109.5 ?
O7 C11 O6 . . 124.5(3) ?
O7 C11 C12 . . 125.8(3) ?
O6 C11 C12 . . 109.7(3) ?
C11 C12 H12A . . 109.5 ?
C11 C12 H12B . . 109.5 ?
H12A C12 H12B . . 109.5 ?
C11 C12 H12C . . 109.5 ?
H12A C12 H12C . . 109.5 ?
H12B C12 H12C . . 109.5 ?
O9 C13 O8 . . 121.5(3) ?
O9 C13 C14 . . 126.2(3) ?
O8 C13 C14 . . 112.2(3) ?
C13 C14 H14A . . 109.5 ?
C13 C14 H14B . . 109.5 ?
H14A C14 H14B . . 109.5 ?
C13 C14 H14C . . 109.5 ?
H14A C14 H14C . . 109.5 ?
H14B C14 H14C . . 109.5 ?
O10 C15 C16 . . 115.4(2) ?
O10 C15 C20 . . 124.1(2) ?
C16 C15 C20 . . 120.5(2) ?
C17 C16 C15 . . 120.0(3) ?
C17 C16 H16 . . 120.0 ?
C15 C16 H16 . . 120.0 ?
C16 C17 C18 . . 120.5(3) ?
C16 C17 H17 . . 119.8 ?
C18 C17 H17 . . 119.8 ?
C17 C18 C19 . . 119.2(3) ?
C17 C18 C21 . . 122.7(3) ?
C19 C18 C21 . . 118.0(3) ?
C20 C19 C18 . . 121.2(3) ?
C20 C19 H19 . . 119.4 ?
C18 C19 H19 . . 119.4 ?
C19 C20 C15 . . 118.6(3) ?
C19 C20 H20 . . 120.7 ?
C15 C20 H20 . . 120.7 ?
O11 C21 C18 . . 125.6(4) ?
O11 C21 H21 . . 117.2 ?
C18 C21 H21 . . 117.2 ?

loop_
_geom_bond_atom_site_label_1
_geom_bond_atom_site_label_2
_geom_bond_site_symmetry_2
_geom_bond_distance
_geom_bond_publ_flag
O1 C1 . 1.409(3) ?
O1 C5 . 1.441(3) ?
O2 C7 . 1.356(4) ?
O2 C6 . 1.435(4) ?
O3 C7 . 1.201(5) ?
O4 C9 . 1.369(4) ?
O4 C4 . 1.441(3) ?
O5 C9 . 1.184(4) ?
O6 C11 . 1.356(4) ?
O6 C3 . 1.441(4) ?
O7 C11 . 1.189(4) ?
O8 C13 . 1.347(4) ?
O8 C2 . 1.435(3) ?
O9 C13 . 1.185(5) ?
O10 C15 . 1.372(3) ?
O10 C1 . 1.411(3) ?
O11 C21 . 1.188(5) ?
C1 C2 . 1.529(3) ?
C1 H1 . 0.9800 ?
C2 C3 . 1.524(4) ?
C2 H2 . 0.9800 ?
C3 C4 . 1.519(4) ?
C3 H3 . 0.9800 ?
C4 C5 . 1.528(3) ?
C4 H4 . 0.9800 ?
C5 C6 . 1.497(4) ?
C5 H5 . 0.9800 ?
C6 H6A . 0.9700 ?
C6 H6B . 0.9700 ?
C7 C8 . 1.474(6) ?
C8 H8A . 0.9600 ?
C8 H8B . 0.9600 ?
C8 H8C . 0.9600 ?
C9 C10 . 1.500(5) ?
C10 H10A . 0.9600 ?
C10 H10B . 0.9600 ?
C10 H10C . 0.9600 ?
C11 C12 . 1.494(5) ?
C12 H12A . 0.9600 ?
C12 H12B . 0.9600 ?
C12 H12C . 0.9600 ?
C13 C14 . 1.484(5) ?
C14 H14A . 0.9600 ?
C14 H14B . 0.9600 ?
C14 H14C . 0.9600 ?
C15 C16 . 1.387(4) ?
C15 C20 . 1.391(4) ?
C16 C17 . 1.377(4) ?
C16 H16 . 0.9300 ?
C17 C18 . 1.382(4) ?
C17 H17 . 0.9300 ?
C18 C19 . 1.389(4) ?
C18 C21 . 1.479(4) ?
C19 C20 . 1.388(4) ?
C19 H19 . 0.9300 ?
C20 H20 . 0.9300 ?
C21 H21 . 0.9300 ?

loop_
_geom_torsion_atom_site_label_1
_geom_torsion_atom_site_label_2
_geom_torsion_atom_site_label_3
_geom_torsion_atom_site_label_4
_geom_torsion_site_symmetry_1
_geom_torsion_site_symmetry_2
_geom_torsion_site_symmetry_3
_geom_torsion_site_symmetry_4
_geom_torsion
_geom_torsion_publ_flag
C5 O1 C1 O10 . . . . -177.44(19) ?
C5 O1 C1 C2 . . . . -63.6(3) ?
C15 O10 C1 O1 . . . . -76.9(3) ?
C15 O10 C1 C2 . . . . 167.0(2) ?
C13 O8 C2 C3 . . . . -101.7(3) ?
C13 O8 C2 C1 . . . . 137.3(2) ?
O1 C1 C2 O8 . . . . 175.1(2) ?
O10 C1 C2 O8 . . . . -70.7(3) ?
O1 C1 C2 C3 . . . . 54.4(3) ?
O10 C1 C2 C3 . . . . 168.6(2) ?
C11 O6 C3 C4 . . . . -94.4(3) ?
C11 O6 C3 C2 . . . . 148.0(2) ?
O8 C2 C3 O6 . . . . -53.2(3) ?
C1 C2 C3 O6 . . . . 65.4(3) ?
O8 C2 C3 C4 . . . . -170.2(2) ?
C1 C2 C3 C4 . . . . -51.7(3) ?
C9 O4 C4 C3 . . . . 78.4(3) ?
C9 O4 C4 C5 . . . . -160.6(2) ?
O6 C3 C4 O4 . . . . 58.7(2) ?
C2 C3 C4 O4 . . . . 175.4(2) ?
O6 C3 C4 C5 . . . . -60.7(3) ?
C2 C3 C4 C5 . . . . 56.0(3) ?
C1 O1 C5 C6 . . . . -169.3(2) ?
C1 O1 C5 C4 . . . . 66.1(3) ?
O4 C4 C5 O1 . . . . 178.8(2) ?
C3 C4 C5 O1 . . . . -60.7(3) ?
O4 C4 C5 C6 . . . . 59.3(3) ?
C3 C4 C5 C6 . . . . 179.7(2) ?
C7 O2 C6 C5 . . . . 104.7(3) ?
O1 C5 C6 O2 . . . . -68.4(3) ?
C4 C5 C6 O2 . . . . 49.8(3) ?
C6 O2 C7 O3 . . . . -6.0(5) ?
C6 O2 C7 C8 . . . . 173.2(3) ?
C4 O4 C9 O5 . . . . 6.4(5) ?
C4 O4 C9 C10 . . . . -171.0(3) ?
C3 O6 C11 O7 . . . . -4.2(5) ?
C3 O6 C11 C12 . . . . 176.3(3) ?
C2 O8 C13 O9 . . . . 2.7(5) ?
C2 O8 C13 C14 . . . . -179.5(3) ?
C1 O10 C15 C16 . . . . -174.9(2) ?
C1 O10 C15 C20 . . . . 5.6(4) ?
O10 C15 C16 C17 . . . . 179.6(2) ?
C20 C15 C16 C17 . . . . -0.8(4) ?
C15 C16 C17 C18 . . . . -1.1(4) ?
C16 C17 C18 C19 . . . . 1.5(4) ?
C16 C17 C18 C21 . . . . -177.5(3) ?
C17 C18 C19 C20 . . . . 0.0(4) ?
C21 C18 C19 C20 . . . . 179.1(3) ?
C18 C19 C20 C15 . . . . -1.9(4) ?
O10 C15 C20 C19 . . . . -178.2(3) ?
C16 C15 C20 C19 . . . . 2.3(4) ?
C17 C18 C21 O11 . . . . -1.5(5) ?
C19 C18 C21 O11 . . . . 179.4(3) ?

loop_
_cod_related_entry_id
_cod_related_entry_database
_cod_related_entry_code
1 ChemSpider 23340489
